data_7114044
loop_
_publ_author_name
'Baudron, St\'ephane A.'
'Deluzet, Andr\'e'
'Boubekeur, Kamal'
'Batail, Patrick'

_publ_section_title
;
 Jahn-Teller distortion of the open-shell 23-electron chalcogenide
 rhenium cluster cores in crystals of the series, 
{[Re~6~Q~8~]^3+^(X^-^)~6~}^3-^ (Q = S, Se; X = Cl, CN)
;
_journal_issue 18
_journal_name_full 'Chemical Communications'
_journal_page_first 2124
_journal_page_last 2125
_journal_paper_doi 10.1039/b205241e
_journal_year 2002
_chemical_formula_sum 'C106 H86 N8 P4 Re6 Se8'
_chemical_formula_weight 3344.59
_chemical_name_common '(PPh4)4 Re6Se8(CN)6 (CH3CN)2'
_chemical_name_systematic
; 
? 
;
_space_group_IT_number 2
_symmetry_cell_setting triclinic
_symmetry_space_group_name_Hall '-P 1'
_symmetry_space_group_name_H-M 'P -1'
_atom_sites_solution_hydrogens geom
_atom_sites_solution_primary direct
_atom_sites_solution_secondary difmap
_audit_creation_method SHELXL-97
_cell_angle_alpha 110.045(15)
_cell_angle_beta 95.871(16)
_cell_angle_gamma 101.625(15)
_cell_formula_units_Z 1
_cell_length_a 12.3276(15)
_cell_length_b 13.0743(17)
_cell_length_c 16.880(2)
_cell_measurement_reflns_used 8000
_cell_measurement_temperature 90(2)
_cell_measurement_theta_max 52.1
_cell_measurement_theta_min 3.3
_cell_volume 2459.6(6)
_computing_cell_refinement 'SELECT, CELL [STOE-IPDS]'
_computing_data_collection 'EXPOSE, [STOE-IPDS]'
_computing_data_reduction 'INTEGRATE, [STOE-IPDS]'
_computing_structure_refinement 'SHELXL-97 (Sheldrick, 1997)'
_computing_structure_solution 'SHELXS-97 (Sheldrick, 1990)'
_diffrn_ambient_temperature 90(2)
_diffrn_detector_area_resol_mean 6.66
_diffrn_measured_fraction_theta_full 0.929
_diffrn_measured_fraction_theta_max 0.929
_diffrn_measurement_device_type STOE-IPDS'
_diffrn_measurement_method 'Oscillation, Phi. incr. == 1.4'
_diffrn_radiation_monochromator graphite
_diffrn_radiation_source 'fine-focus sealed tube'
_diffrn_radiation_type MoK\a
_diffrn_radiation_wavelength 0.71073
_diffrn_reflns_av_R_equivalents 0.0634
_diffrn_reflns_av_sigmaI/netI 0.0513
_diffrn_reflns_limit_h_max 14
_diffrn_reflns_limit_h_min -14
_diffrn_reflns_limit_k_max 15
_diffrn_reflns_limit_k_min -16
_diffrn_reflns_limit_l_max 20
_diffrn_reflns_limit_l_min 0
_diffrn_reflns_number 24295
_diffrn_reflns_theta_full 25.95
_diffrn_reflns_theta_max 25.95
_diffrn_reflns_theta_min 1.95
_exptl_absorpt_coefficient_mu 10.430
_exptl_absorpt_correction_T_max 0.2148
_exptl_absorpt_correction_T_min 0.0188
_exptl_absorpt_correction_type numerical
_exptl_absorpt_process_details 'FACEIT, STOE-IPDS'
_exptl_crystal_colour orange-red
_exptl_crystal_density_diffrn 2.258
_exptl_crystal_density_meas ?
_exptl_crystal_density_method 'not measured'
_exptl_crystal_description block
_exptl_crystal_F_000 1560
_exptl_crystal_size_max 0.5968
_exptl_crystal_size_mid 0.3466
_exptl_crystal_size_min 0.1732
_refine_diff_density_max 1.457
_refine_diff_density_min -1.360
_refine_diff_density_rms 0.216
_refine_ls_extinction_coef 0.00097(4)
_refine_ls_extinction_expression Fc^*^==kFc[1+0.001xFc^2^\l^3^/sin(2\q)]^-1/4^
_refine_ls_extinction_method SHELXL
_refine_ls_goodness_of_fit_ref 0.893
_refine_ls_hydrogen_treatment mixed
_refine_ls_matrix_type full
_refine_ls_number_parameters 562
_refine_ls_number_reflns 8931
_refine_ls_number_restraints 0
_refine_ls_restrained_S_all 0.893
_refine_ls_R_factor_all 0.0398
_refine_ls_R_factor_gt 0.0241
_refine_ls_shift/su_max 0.002
_refine_ls_shift/su_mean 0.000
_refine_ls_structure_factor_coef Fsqd
_refine_ls_weighting_details 'calc w==1/[\s^2^(Fo^2^)+(0.0240P)^2^+0.0000P] where P==(Fo^2^+2Fc^2^)/3'
_refine_ls_weighting_scheme calc
_refine_ls_wR_factor_gt 0.0541
_refine_ls_wR_factor_ref 0.0596
_reflns_number_gt 6591
_reflns_number_total 8931
_reflns_threshold_expression >2sigma(I)
_cod_data_source_file b205241e.txt
_cod_data_source_block sb8p3
_cod_depositor_comments
;
The following automatic conversions were performed:

'_exptl_crystal_density_meas' value 'not measured' was changed to '?'
- the value is perceived as not measured.

Automatic conversion script
Id: cif_fix_values 3008 2015-01-20 13:52:24Z robertas 
;
_cod_original_sg_symbol_H-M P-1
_cod_database_code 7114044

loop_
_symmetry_equiv_pos_as_xyz
'x, y, z'
'-x, -y, -z'

loop_
_atom_site_label
_atom_site_type_symbol
_atom_site_fract_x
_atom_site_fract_y
_atom_site_fract_z
_atom_site_U_iso_or_equiv
_atom_site_adp_type
_atom_site_occupancy
_atom_site_symmetry_multiplicity
_atom_site_calc_flag
_atom_site_refinement_flags
Re1 Re 0.122148(19) 0.935929(16) 0.483037(14) 0.00840(6) Uani 1 1 d .
Re2 Re 0.034586(19) 1.069167(16) 0.422489(14) 0.00844(6) Uani 1 1 d .
Re3 Re -0.092234(19) 0.874282(16) 0.410056(14) 0.00841(6) Uani 1 1 d .
Se1 Se 0.23846(5) 1.12508(4) 0.49606(4) 0.01077(12) Uani 1 1 d .
Se2 Se 0.06248(5) 0.88689(4) 0.32446(4) 0.01011(12) Uani 1 1 d .
Se3 Se -0.00585(5) 0.75251(4) 0.47148(4) 0.01048(12) Uani 1 1 d .
Se4 Se 0.17338(5) 0.99388(4) 0.64318(4) 0.01012(12) Uani 1 1 d .
C1 C 0.2578(5) 0.8575(4) 0.4656(4) 0.0106(12) Uani 1 1 d .
C2 C 0.0690(5) 1.1426(4) 0.3306(4) 0.0140(12) Uani 1 1 d .
C3 C -0.1943(5) 0.7298(5) 0.3085(4) 0.0127(12) Uani 1 1 d .
N1 N 0.3276(4) 0.8127(4) 0.4558(3) 0.0170(11) Uani 1 1 d .
N2 N 0.0865(5) 1.1799(4) 0.2792(3) 0.0184(12) Uani 1 1 d .
N3 N -0.2477(5) 0.6506(4) 0.2515(3) 0.0174(11) Uani 1 1 d .
P1 P -0.10134(13) 0.30834(11) 0.05551(10) 0.0113(3) Uani 1 1 d .
C4 C -0.0195(5) 0.2420(4) -0.0192(4) 0.0132(12) Uani 1 1 d .
C5 C 0.0603(5) 0.3081(5) -0.0460(4) 0.0156(13) Uani 1 1 d .
H5 H 0.0727 0.3859 -0.0236 0.019 Uiso 1 1 calc R
C6 C 0.1209(5) 0.2586(5) -0.1056(4) 0.0161(13) Uani 1 1 d .
H6 H 0.1735 0.3030 -0.1238 0.019 Uiso 1 1 calc R
C7 C 0.1036(5) 0.1419(5) -0.1386(4) 0.0190(14) Uani 1 1 d .
H7 H 0.1434 0.1084 -0.1798 0.023 Uiso 1 1 calc R
C8 C 0.0271(6) 0.0761(5) -0.1101(4) 0.0199(14) Uani 1 1 d .
H8 H 0.0175 -0.0015 -0.1307 0.024 Uiso 1 1 calc R
C9 C -0.0350(5) 0.1252(5) -0.0511(4) 0.0163(13) Uani 1 1 d .
H9 H -0.0872 0.0806 -0.0327 0.020 Uiso 1 1 calc R
C10 C -0.0069(5) 0.4075(4) 0.1506(4) 0.0150(13) Uani 1 1 d .
C11 C 0.0714(5) 0.3684(5) 0.1908(4) 0.0165(13) Uani 1 1 d .
H11 H 0.0744 0.2937 0.1667 0.020 Uiso 1 1 calc R
C12 C 0.1447(6) 0.4401(5) 0.2664(4) 0.0202(14) Uani 1 1 d .
H12 H 0.1958 0.4130 0.2931 0.024 Uiso 1 1 calc R
C13 C 0.1421(5) 0.5524(5) 0.3023(4) 0.0144(12) Uani 1 1 d .
H13 H 0.1926 0.6012 0.3520 0.017 Uiso 1 1 calc R
C14 C 0.0629(5) 0.5908(5) 0.2630(4) 0.0159(12) Uiso 1 1 d .
H14 H 0.0597 0.6653 0.2876 0.019 Uiso 1 1 calc R
C15 C -0.0109(5) 0.5201(4) 0.1879(4) 0.0142(12) Uani 1 1 d .
H15 H -0.0630 0.5472 0.1623 0.017 Uiso 1 1 calc R
C16 C -0.1896(5) 0.3748(4) 0.0084(4) 0.0132(12) Uani 1 1 d .
C17 C -0.1922(5) 0.3637(5) -0.0774(4) 0.0154(12) Uiso 1 1 d .
H17 H -0.1453 0.3258 -0.1093 0.019 Uiso 1 1 calc R
C18 C -0.2660(5) 0.4103(5) -0.1149(4) 0.0205(14) Uani 1 1 d .
H18 H -0.2695 0.4029 -0.1720 0.025 Uiso 1 1 calc R
C19 C -0.3332(6) 0.4673(5) -0.0657(5) 0.0245(15) Uani 1 1 d .
H19 H -0.3826 0.4981 -0.0902 0.029 Uiso 1 1 calc R
C20 C -0.3287(5) 0.4798(5) 0.0187(4) 0.0197(14) Uani 1 1 d .
H20 H -0.3742 0.5193 0.0510 0.024 Uiso 1 1 calc R
C21 C -0.2568(5) 0.4337(5) 0.0555(4) 0.0186(13) Uani 1 1 d .
H21 H -0.2538 0.4425 0.1129 0.022 Uiso 1 1 calc R
C22 C -0.1950(5) 0.2008(4) 0.0774(4) 0.0128(12) Uani 1 1 d .
C23 C -0.1744(5) 0.1814(5) 0.1529(4) 0.0145(12) Uani 1 1 d .
H23 H -0.1145 0.2288 0.1966 0.017 Uiso 1 1 calc R
C24 C -0.2435(6) 0.0918(5) 0.1621(4) 0.0209(14) Uani 1 1 d .
H24 H -0.2301 0.0785 0.2125 0.025 Uiso 1 1 calc R
C25 C -0.3326(6) 0.0209(5) 0.0978(4) 0.0197(14) Uani 1 1 d .
H25 H -0.3789 -0.0393 0.1054 0.024 Uiso 1 1 calc R
C26 C -0.3540(5) 0.0385(5) 0.0217(4) 0.0198(13) Uani 1 1 d .
H26 H -0.4139 -0.0096 -0.0217 0.024 Uiso 1 1 calc R
C27 C -0.2842(5) 0.1292(5) 0.0117(4) 0.0133(12) Uani 1 1 d .
H27 H -0.2971 0.1421 -0.0389 0.016 Uiso 1 1 calc R
P2 P 0.49360(13) 1.27567(11) 0.29160(10) 0.0106(3) Uani 1 1 d .
C28 C 0.6444(5) 1.3214(4) 0.3172(4) 0.0134(12) Uani 1 1 d .
C29 C 0.7104(5) 1.2609(4) 0.3465(4) 0.0132(12) Uani 1 1 d .
H29 H 0.6760 1.1928 0.3499 0.016 Uiso 1 1 calc R
C30 C 0.8263(5) 1.3019(5) 0.3701(4) 0.0163(12) Uiso 1 1 d .
H30 H 0.8694 1.2613 0.3892 0.020 Uiso 1 1 calc R
C31 C 0.8781(5) 1.4036(5) 0.3655(4) 0.0180(13) Uani 1 1 d .
H31 H 0.9556 1.4324 0.3833 0.022 Uiso 1 1 calc R
C32 C 0.8138(5) 1.4630(4) 0.3341(4) 0.0154(13) Uani 1 1 d .
H32 H 0.8490 1.5300 0.3294 0.019 Uiso 1 1 calc R
C33 C 0.6990(5) 1.4226(4) 0.3102(4) 0.0127(11) Uiso 1 1 d .
H33 H 0.6568 1.4624 0.2891 0.015 Uiso 1 1 calc R
C34 C 0.4290(5) 1.3712(4) 0.3644(4) 0.0110(11) Uiso 1 1 d .
C35 C 0.3425(5) 1.3284(5) 0.3989(4) 0.0135(12) Uani 1 1 d .
H35 H 0.3225 1.2517 0.3882 0.016 Uiso 1 1 calc R
C36 C 0.2838(6) 1.4003(5) 0.4504(4) 0.0209(14) Uani 1 1 d .
H36 H 0.2254 1.3719 0.4738 0.025 Uiso 1 1 calc R
C37 C 0.3159(5) 1.5149(5) 0.4652(4) 0.0162(12) Uiso 1 1 d .
H37 H 0.2782 1.5635 0.4987 0.019 Uiso 1 1 calc R
C38 C 0.4022(5) 1.5565(5) 0.4309(4) 0.0194(14) Uani 1 1 d .
H38 H 0.4224 1.6332 0.4415 0.023 Uiso 1 1 calc R
C39 C 0.4600(5) 1.4864(5) 0.3805(4) 0.0136(12) Uani 1 1 d .
H39 H 0.5187 1.5156 0.3577 0.016 Uiso 1 1 calc R
C40 C 0.4474(5) 1.2710(4) 0.1861(4) 0.0126(12) Uani 1 1 d .
C41 C 0.3344(5) 1.2685(5) 0.1615(4) 0.0178(13) Uani 1 1 d .
H41 H 0.2860 1.2730 0.2007 0.021 Uiso 1 1 calc R
C42 C 0.2952(5) 1.2594(5) 0.0797(4) 0.0154(13) Uani 1 1 d .
H42 H 0.2199 1.2563 0.0633 0.018 Uiso 1 1 calc R
C43 C 0.3681(5) 1.2547(5) 0.0208(4) 0.0185(14) Uani 1 1 d .
H43 H 0.3416 1.2499 -0.0343 0.022 Uiso 1 1 calc R
C44 C 0.4803(5) 1.2572(4) 0.0449(4) 0.0126(12) Uani 1 1 d .
H44 H 0.5292 1.2544 0.0061 0.015 Uiso 1 1 calc R
C45 C 0.5188(5) 1.2639(4) 0.1271(4) 0.0120(12) Uani 1 1 d .
H45 H 0.5932 1.2637 0.1428 0.014 Uiso 1 1 calc R
C46 C 0.4429(5) 1.1385(4) 0.2942(4) 0.0119(12) Uani 1 1 d .
C47 C 0.3641(5) 1.0560(5) 0.2265(4) 0.0176(13) Uani 1 1 d .
H47 H 0.3435 1.0691 0.1770 0.021 Uiso 1 1 calc R
C48 C 0.3161(5) 0.9548(5) 0.2320(4) 0.0175(13) Uani 1 1 d .
H48 H 0.2622 0.9003 0.1867 0.021 Uiso 1 1 calc R
C49 C 0.3482(5) 0.9338(5) 0.3051(4) 0.0188(13) Uiso 1 1 d .
H49 H 0.3166 0.8649 0.3084 0.023 Uiso 1 1 calc R
C50 C 0.4270(5) 1.0155(5) 0.3729(4) 0.0173(13) Uani 1 1 d .
H50 H 0.4486 1.0010 0.4216 0.021 Uiso 1 1 calc R
C51 C 0.4740(5) 1.1184(5) 0.3690(4) 0.0144(12) Uani 1 1 d .
H51 H 0.5256 1.1738 0.4153 0.017 Uiso 1 1 calc R
C53 C 0.4628(5) 1.2114(5) 0.7723(5) 0.0239(15) Uani 1 1 d .
C52 C 0.4649(7) 1.2321(7) 0.6925(5) 0.0387(19) Uani 1 1 d .
H52A H 0.4166 1.1687 0.6458 0.058 Uiso 1 1 calc R
H52B H 0.5406 1.2431 0.6817 0.058 Uiso 1 1 calc R
H52C H 0.4391 1.2982 0.6977 0.058 Uiso 1 1 calc R
N4 N 0.4606(6) 1.1948(5) 0.8342(4) 0.0382(16) Uani 1 1 d .

loop_
_atom_site_aniso_label
_atom_site_aniso_U_11
_atom_site_aniso_U_22
_atom_site_aniso_U_33
_atom_site_aniso_U_23
_atom_site_aniso_U_13
_atom_site_aniso_U_12
Re1 0.00970(14) 0.00872(11) 0.00738(12) 0.00314(9) 0.00163(9) 0.00337(9)
Re2 0.01043(14) 0.00842(11) 0.00709(12) 0.00332(9) 0.00178(9) 0.00289(9)
Re3 0.01010(14) 0.00818(11) 0.00721(12) 0.00299(9) 0.00142(9) 0.00273(9)
Se1 0.0111(3) 0.0111(3) 0.0101(3) 0.0043(2) 0.0020(2) 0.0023(2)
Se2 0.0119(3) 0.0106(3) 0.0084(3) 0.0032(2) 0.0026(2) 0.0042(2)
Se3 0.0135(3) 0.0087(2) 0.0097(3) 0.0036(2) 0.0017(2) 0.0037(2)
Se4 0.0114(3) 0.0109(3) 0.0089(3) 0.0041(2) 0.0011(2) 0.0042(2)
C1 0.017(4) 0.011(3) 0.006(3) 0.004(2) 0.007(2) 0.006(2)
C2 0.013(4) 0.012(3) 0.014(3) 0.000(2) 0.002(2) 0.007(2)
C3 0.014(3) 0.016(3) 0.018(3) 0.013(3) 0.008(3) 0.009(2)
N1 0.015(3) 0.017(2) 0.021(3) 0.009(2) 0.004(2) 0.005(2)
N2 0.024(3) 0.014(2) 0.017(3) 0.009(2) -0.001(2) 0.001(2)
N3 0.023(3) 0.016(3) 0.013(3) 0.005(2) 0.000(2) 0.008(2)
P1 0.0122(9) 0.0109(7) 0.0104(8) 0.0037(6) 0.0017(6) 0.0030(6)
C4 0.011(3) 0.014(3) 0.014(3) 0.006(2) -0.005(2) 0.002(2)
C5 0.019(4) 0.012(3) 0.012(3) 0.002(2) -0.005(2) 0.003(2)
C6 0.009(4) 0.032(3) 0.017(3) 0.017(3) 0.006(2) 0.011(3)
C7 0.021(4) 0.024(3) 0.012(3) 0.006(3) -0.002(3) 0.010(3)
C8 0.024(4) 0.013(3) 0.016(3) 0.002(3) -0.007(3) 0.002(2)
C9 0.015(4) 0.016(3) 0.018(3) 0.004(2) 0.006(3) 0.006(2)
C10 0.020(4) 0.009(3) 0.010(3) 0.000(2) 0.004(2) -0.002(2)
C11 0.027(4) 0.014(3) 0.008(3) 0.001(2) 0.005(3) 0.008(3)
C12 0.027(4) 0.017(3) 0.014(3) 0.004(3) -0.005(3) 0.008(3)
C13 0.014(4) 0.017(3) 0.010(3) 0.002(2) 0.003(2) 0.003(2)
C15 0.013(4) 0.016(3) 0.016(3) 0.006(2) 0.005(2) 0.005(2)
C16 0.015(3) 0.012(3) 0.014(3) 0.008(2) -0.001(2) 0.001(2)
C18 0.016(4) 0.023(3) 0.022(4) 0.011(3) 0.001(3) 0.001(3)
C19 0.020(4) 0.021(3) 0.033(4) 0.014(3) -0.007(3) 0.004(3)
C20 0.012(4) 0.014(3) 0.030(4) 0.005(3) 0.004(3) 0.003(2)
C21 0.016(4) 0.018(3) 0.022(4) 0.010(3) 0.003(3) 0.002(2)
C22 0.013(3) 0.011(3) 0.015(3) 0.003(2) 0.007(2) 0.004(2)
C23 0.019(4) 0.015(3) 0.011(3) 0.003(2) 0.007(2) 0.007(2)
C24 0.031(4) 0.017(3) 0.018(3) 0.007(3) 0.005(3) 0.011(3)
C25 0.025(4) 0.013(3) 0.025(4) 0.007(3) 0.019(3) 0.007(3)
C26 0.009(4) 0.022(3) 0.022(4) 0.002(3) 0.004(3) 0.000(2)
C27 0.010(3) 0.023(3) 0.008(3) 0.006(2) 0.005(2) 0.004(2)
P2 0.0101(8) 0.0123(7) 0.0106(7) 0.0048(6) 0.0035(6) 0.0039(6)
C28 0.012(3) 0.013(3) 0.010(3) 0.000(2) -0.004(2) 0.002(2)
C29 0.022(4) 0.010(3) 0.008(3) 0.003(2) -0.001(2) 0.008(2)
C31 0.005(3) 0.024(3) 0.017(3) 0.000(3) 0.003(2) 0.000(2)
C32 0.024(4) 0.008(3) 0.010(3) 0.003(2) -0.003(2) -0.002(2)
C35 0.015(4) 0.016(3) 0.011(3) 0.006(2) 0.001(2) 0.004(2)
C36 0.018(4) 0.029(3) 0.014(3) 0.006(3) 0.007(3) 0.007(3)
C38 0.023(4) 0.014(3) 0.016(3) 0.000(2) -0.005(3) 0.006(3)
C39 0.008(3) 0.018(3) 0.016(3) 0.007(2) 0.006(2) 0.003(2)
C40 0.015(3) 0.008(3) 0.013(3) 0.001(2) 0.002(2) 0.006(2)
C41 0.018(4) 0.022(3) 0.016(3) 0.007(3) 0.008(3) 0.011(3)
C42 0.010(4) 0.030(3) 0.012(3) 0.011(3) 0.003(2) 0.011(3)
C43 0.029(4) 0.016(3) 0.012(3) 0.008(2) -0.001(3) 0.006(3)
C44 0.015(4) 0.017(3) 0.007(3) 0.006(2) 0.005(2) 0.005(2)
C45 0.012(3) 0.012(3) 0.011(3) 0.004(2) 0.001(2) 0.002(2)
C46 0.019(4) 0.006(2) 0.010(3) 0.002(2) 0.004(2) 0.003(2)
C47 0.028(4) 0.016(3) 0.010(3) 0.010(2) 0.000(3) 0.003(3)
C48 0.010(4) 0.018(3) 0.018(3) 0.003(3) -0.001(3) -0.004(2)
C50 0.026(4) 0.019(3) 0.014(3) 0.013(3) 0.005(3) 0.012(3)
C51 0.007(3) 0.020(3) 0.015(3) 0.005(3) 0.001(2) 0.004(2)
C53 0.006(4) 0.032(4) 0.028(4) 0.004(3) 0.007(3) 0.003(3)
C52 0.037(5) 0.062(5) 0.029(4) 0.024(4) 0.011(4) 0.023(4)
N4 0.050(5) 0.044(4) 0.020(4) 0.017(3) 0.007(3) 0.002(3)

loop_
_atom_type_symbol
_atom_type_description
_atom_type_scat_dispersion_real
_atom_type_scat_dispersion_imag
_atom_type_scat_source
C C 0.0033 0.0016 'International Tables Vol C Tables 4.2.6.8 and 6.1.1.4'
H H 0.0000 0.0000 'International Tables Vol C Tables 4.2.6.8 and 6.1.1.4'
N N 0.0061 0.0033 'International Tables Vol C Tables 4.2.6.8 and 6.1.1.4'
P P 0.1023 0.0942 'International Tables Vol C Tables 4.2.6.8 and 6.1.1.4'
Se Se -0.0929 2.2259 'International Tables Vol C Tables 4.2.6.8 and 6.1.1.4'
Re Re -1.0185 7.2310 'International Tables Vol C Tables 4.2.6.8 and 6.1.1.4'

loop_
_geom_angle_atom_site_label_1
_geom_angle_atom_site_label_2
_geom_angle_atom_site_label_3
_geom_angle
_geom_angle_site_symmetry_1
_geom_angle_site_symmetry_3
C1 Re1 Se4 90.60(15) . .
C1 Re1 Se2 93.13(15) . .
Se4 Re1 Se2 176.164(18) . .
C1 Re1 Se1 94.37(15) . .
Se4 Re1 Se1 89.27(3) . .
Se2 Re1 Se1 89.55(3) . .
C1 Re1 Se3 89.62(15) . .
Se4 Re1 Se3 90.66(3) . .
Se2 Re1 Se3 90.26(3) . .
Se1 Re1 Se3 176.01(2) . .
C1 Re1 Re2 132.55(14) . 2_576
Se4 Re1 Re2 58.90(2) . 2_576
Se2 Re1 Re2 118.69(2) . 2_576
Se1 Re1 Re2 118.23(2) . 2_576
Se3 Re1 Re2 58.54(2) . 2_576
C1 Re1 Re3 133.95(16) . .
Se4 Re1 Re3 119.11(2) . .
Se2 Re1 Re3 58.49(2) . .
Se1 Re1 Re3 118.39(2) . .
Se3 Re1 Re3 58.34(2) . .
Re2 Re1 Re3 60.224(14) 2_576 .
C1 Re1 Re3 135.96(16) . 2_576
Se4 Re1 Re3 58.418(18) . 2_576
Se2 Re1 Re3 117.961(19) . 2_576
Se1 Re1 Re3 58.324(19) . 2_576
Se3 Re1 Re3 118.44(2) . 2_576
Re2 Re1 Re3 59.918(16) 2_576 2_576
Re3 Re1 Re3 89.99(2) . 2_576
C1 Re1 Re2 137.45(14) . .
Se4 Re1 Re2 118.39(2) . .
Se2 Re1 Re2 57.988(18) . .
Se1 Re1 Re2 58.543(18) . .
Se3 Re1 Re2 118.18(2) . .
Re2 Re1 Re2 89.984(14) 2_576 .
Re3 Re1 Re2 59.856(14) . .
Re3 Re1 Re2 59.978(14) 2_576 .
C1 Re1 Re1 177.50(14) . 2_576
Se4 Re1 Re1 88.43(2) . 2_576
Se2 Re1 Re1 87.88(2) . 2_576
Se1 Re1 Re1 87.930(19) . 2_576
Se3 Re1 Re1 88.084(19) . 2_576
Re2 Re1 Re1 45.125(10) 2_576 2_576
Re3 Re1 Re1 45.076(12) . 2_576
Re3 Re1 Re1 44.918(15) 2_576 2_576
Re2 Re1 Re1 44.859(10) . 2_576
C2 Re2 Se2 90.37(14) . .
C2 Re2 Se3 93.23(14) . 2_576
Se2 Re2 Se3 176.356(19) . 2_576
C2 Re2 Se1 94.08(16) . .
Se2 Re2 Se1 89.69(3) . .
Se3 Re2 Se1 89.53(3) 2_576 .
C2 Re2 Se4 90.28(16) . 2_576
Se2 Re2 Se4 90.22(3) . 2_576
Se3 Re2 Se4 90.28(3) 2_576 2_576
Se1 Re2 Se4 175.646(19) . 2_576
C2 Re2 Re1 134.50(15) . 2_576
Se2 Re2 Re1 118.88(2) . 2_576
Se3 Re2 Re1 58.57(2) 2_576 2_576
Se1 Re2 Re1 118.16(2) . 2_576
Se4 Re2 Re1 58.263(18) 2_576 2_576
C2 Re2 Re3 132.68(16) . .
Se2 Re2 Re3 58.659(19) . .
Se3 Re2 Re3 118.78(2) 2_576 .
Se1 Re2 Re3 118.15(2) . .
Se4 Re2 Re3 58.329(18) 2_576 .
Re1 Re2 Re3 60.230(15) 2_576 .
C2 Re2 Re3 137.30(16) . 2_576
Se2 Re2 Re3 118.45(2) . 2_576
Se3 Re2 Re3 58.246(19) 2_576 2_576
Se1 Re2 Re3 58.24(2) . 2_576
Se4 Re2 Re3 118.18(2) 2_576 2_576
Re1 Re2 Re3 59.939(15) 2_576 2_576
Re3 Re2 Re3 90.01(2) . 2_576
C2 Re2 Re1 135.40(15) . .
Se2 Re2 Re1 58.491(18) . .
Se3 Re2 Re1 118.208(19) 2_576 .
Se1 Re2 Re1 58.268(18) . .
Se4 Re2 Re1 118.202(19) 2_576 .
Re1 Re2 Re1 90.016(14) 2_576 .
Re3 Re2 Re1 59.892(14) . .
Re3 Re2 Re1 59.969(15) 2_576 .
C2 Re2 Re2 177.76(16) . 2_576
Se2 Re2 Re2 88.296(19) . 2_576
Se3 Re2 Re2 88.117(19) 2_576 2_576
Se1 Re2 Re2 87.72(2) . 2_576
Se4 Re2 Re2 87.93(2) 2_576 2_576
Re1 Re2 Re2 45.141(11) 2_576 2_576
Re3 Re2 Re2 45.098(14) . 2_576
Re3 Re2 Re2 44.913(13) 2_576 2_576
Re1 Re2 Re2 44.875(10) . 2_576
C3 Re3 Se3 90.55(13) . .
C3 Re3 Se1 92.46(16) . 2_576
Se3 Re3 Se1 89.90(2) . 2_576
C3 Re3 Se4 92.82(13) . 2_576
Se3 Re3 Se4 176.56(2) . 2_576
Se1 Re3 Se4 89.25(2) 2_576 2_576
C3 Re3 Se2 91.70(16) . .
Se3 Re3 Se2 90.41(2) . .
Se1 Re3 Se2 175.83(2) 2_576 .
Se4 Re3 Se2 90.20(2) 2_576 .
C3 Re3 Re2 135.39(14) . .
Se3 Re3 Re2 118.85(2) . .
Se1 Re3 Re2 118.25(2) 2_576 .
Se4 Re3 Re2 58.838(19) 2_576 .
Se2 Re3 Re2 58.116(18) . .
C3 Re3 Re1 133.78(15) . .
Se3 Re3 Re1 58.610(19) . .
Se1 Re3 Re1 118.42(2) 2_576 .
Se4 Re3 Re1 119.07(2) 2_576 .
Se2 Re3 Re1 58.451(18) . .
Re2 Re3 Re1 60.252(16) . .
C3 Re3 Re1 136.21(15) . 2_576
Se3 Re3 Re1 118.54(2) . 2_576
Se1 Re3 Re1 58.410(19) 2_576 2_576
Se4 Re3 Re1 58.289(18) 2_576 2_576
Se2 Re3 Re1 117.96(2) . 2_576
Re2 Re3 Re1 59.852(16) . 2_576
Re1 Re3 Re1 90.01(2) . 2_576
C3 Re3 Re2 134.60(14) . 2_576
Se3 Re3 Re2 58.491(19) . 2_576
Se1 Re3 Re2 58.60(2) 2_576 2_576
Se4 Re3 Re2 118.34(2) 2_576 2_576
Se2 Re3 Re2 118.26(2) . 2_576
Re2 Re3 Re2 89.99(2) . 2_576
Re1 Re3 Re2 59.837(18) . 2_576
Re1 Re3 Re2 60.053(14) 2_576 2_576
C3 Re3 Re3 178.77(14) . 2_576
Se3 Re3 Re3 88.31(2) . 2_576
Se1 Re3 Re3 88.00(2) 2_576 2_576
Se4 Re3 Re3 88.33(2) 2_576 2_576
Se2 Re3 Re3 87.85(2) . 2_576
Re2 Re3 Re3 45.087(13) . 2_576
Re1 Re3 Re3 45.082(15) . 2_576
Re1 Re3 Re3 44.924(12) 2_576 2_576
Re2 Re3 Re3 44.902(14) 2_576 2_576
Re3 Se1 Re1 63.27(2) 2_576 .
Re3 Se1 Re2 63.168(19) 2_576 .
Re1 Se1 Re2 63.19(2) . .
Re2 Se2 Re1 63.52(2) . .
Re2 Se2 Re3 63.22(2) . .
Re1 Se2 Re3 63.06(2) . .
Re3 Se3 Re2 63.264(18) . 2_576
Re3 Se3 Re1 63.052(18) . .
Re2 Se3 Re1 62.887(19) 2_576 .
Re1 Se4 Re3 63.294(19) . 2_576
Re1 Se4 Re2 62.84(2) . 2_576
Re3 Se4 Re2 62.833(19) 2_576 2_576
N1 C1 Re1 177.8(5) . .
N2 C2 Re2 178.3(5) . .
N3 C3 Re3 178.0(5) . .
C10 P1 C4 108.4(3) . .
C10 P1 C22 111.7(3) . .
C4 P1 C22 108.2(3) . .
C10 P1 C16 111.6(3) . .
C4 P1 C16 110.5(3) . .
C22 P1 C16 106.3(3) . .
C5 C4 C9 119.5(5) . .
C5 C4 P1 119.3(4) . .
C9 C4 P1 121.2(4) . .
C6 C5 C4 120.2(5) . .
C5 C6 C7 120.1(6) . .
C8 C7 C6 120.0(6) . .
C9 C8 C7 120.2(5) . .
C8 C9 C4 120.0(6) . .
C11 C10 C15 119.1(5) . .
C11 C10 P1 117.6(4) . .
C15 C10 P1 123.2(4) . .
C12 C11 C10 120.5(5) . .
C11 C12 C13 120.2(5) . .
C12 C13 C14 119.2(6) . .
C15 C14 C13 121.2(5) . .
C14 C15 C10 119.7(5) . .
C21 C16 C17 119.8(5) . .
C21 C16 P1 120.2(4) . .
C17 C16 P1 120.0(4) . .
C16 C17 C18 119.5(6) . .
C19 C18 C17 118.9(6) . .
C20 C19 C18 121.4(5) . .
C19 C20 C21 119.9(6) . .
C16 C21 C20 120.5(6) . .
C23 C22 C27 120.4(5) . .
C23 C22 P1 122.3(5) . .
C27 C22 P1 117.1(4) . .
C24 C23 C22 119.2(6) . .
C23 C24 C25 121.0(6) . .
C24 C25 C26 120.7(6) . .
C25 C26 C27 118.9(6) . .
C26 C27 C22 120.0(5) . .
C40 P2 C28 108.8(3) . .
C40 P2 C46 108.7(3) . .
C28 P2 C46 111.8(3) . .
C40 P2 C34 107.4(2) . .
C28 P2 C34 112.0(3) . .
C46 P2 C34 108.0(3) . .
C29 C28 C33 118.6(6) . .
C29 C28 P2 122.1(4) . .
C33 C28 P2 119.3(4) . .
C30 C29 C28 120.5(5) . .
C29 C30 C31 120.0(5) . .
C30 C31 C32 120.0(6) . .
C33 C32 C31 120.2(5) . .
C32 C33 C28 120.6(5) . .
C35 C34 C39 120.1(5) . .
C35 C34 P2 119.2(4) . .
C39 C34 P2 120.5(4) . .
C34 C35 C36 120.4(5) . .
C37 C36 C35 118.4(6) . .
C38 C37 C36 120.7(6) . .
C37 C38 C39 121.1(5) . .
C38 C39 C34 119.3(6) . .
C45 C40 C41 119.5(5) . .
C45 C40 P2 121.7(4) . .
C41 C40 P2 118.7(5) . .
C42 C41 C40 120.1(6) . .
C41 C42 C43 120.3(5) . .
C44 C43 C42 119.9(5) . .
C45 C44 C43 119.5(5) . .
C44 C45 C40 120.8(5) . .
C47 C46 C51 119.6(5) . .
C47 C46 P2 120.2(4) . .
C51 C46 P2 119.8(4) . .
C48 C47 C46 120.5(5) . .
C47 C48 C49 120.0(6) . .
C50 C49 C48 120.0(5) . .
C51 C50 C49 120.6(5) . .
C50 C51 C46 119.3(6) . .
N4 C53 C52 179.6(9) . .

loop_
_geom_bond_atom_site_label_1
_geom_bond_atom_site_label_2
_geom_bond_distance
_geom_bond_site_symmetry_2
Re1 C1 2.126(5) .
Re1 Se4 2.5168(8) .
Re1 Se2 2.5195(8) .
Re1 Se1 2.5207(7) .
Re1 Se3 2.5239(8) .
Re1 Re2 2.6329(5) 2_576
Re1 Re3 2.6356(6) .
Re1 Re3 2.6429(6) 2_576
Re1 Re2 2.6452(4) .
Re1 Re1 3.7327(7) 2_576
Re2 C2 2.120(6) .
Re2 Se2 2.5058(7) .
Re2 Se3 2.5233(8) 2_576
Re2 Se1 2.5282(8) .
Re2 Se4 2.5341(8) 2_576
Re2 Re1 2.6329(5) 2_576
Re2 Re3 2.6347(5) .
Re2 Re3 2.6432(6) 2_576
Re2 Re2 3.7317(6) 2_576
Re3 C3 2.114(6) .
Re3 Se3 2.5166(6) .
Re3 Se1 2.5184(7) 2_576
Re3 Se4 2.5203(6) 2_576
Re3 Se2 2.5205(7) .
Re3 Re1 2.6429(6) 2_576
Re3 Re2 2.6432(6) 2_576
Re3 Re3 3.7323(11) 2_576
Se1 Re3 2.5184(7) 2_576
Se3 Re2 2.5232(8) 2_576
Se4 Re3 2.5203(6) 2_576
Se4 Re2 2.5340(8) 2_576
C1 N1 1.130(7) .
C2 N2 1.151(7) .
C3 N3 1.160(8) .
P1 C10 1.788(6) .
P1 C4 1.795(6) .
P1 C22 1.798(6) .
P1 C16 1.803(5) .
C4 C5 1.392(8) .
C4 C9 1.398(7) .
C5 C6 1.374(8) .
C6 C7 1.394(8) .
C7 C8 1.382(9) .
C8 C9 1.381(9) .
C10 C11 1.399(8) .
C10 C15 1.402(7) .
C11 C12 1.388(9) .
C12 C13 1.392(8) .
C13 C14 1.393(8) .
C14 C15 1.382(9) .
C16 C21 1.373(8) .
C16 C17 1.402(8) .
C17 C18 1.403(8) .
C18 C19 1.377(9) .
C19 C20 1.371(10) .
C20 C21 1.376(8) .
C22 C23 1.391(8) .
C22 C27 1.393(8) .
C23 C24 1.369(8) .
C24 C25 1.379(9) .
C25 C26 1.389(9) .
C26 C27 1.391(8) .
P2 C40 1.789(6) .
P2 C28 1.792(6) .
P2 C46 1.793(5) .
P2 C34 1.803(6) .
C28 C29 1.406(7) .
C28 C33 1.408(8) .
C29 C30 1.384(9) .
C30 C31 1.386(8) .
C31 C32 1.398(8) .
C32 C33 1.371(9) .
C34 C35 1.378(8) .
C34 C39 1.398(7) .
C35 C36 1.417(8) .
C36 C37 1.396(8) .
C37 C38 1.368(9) .
C38 C39 1.388(8) .
C40 C45 1.387(8) .
C40 C41 1.403(8) .
C41 C42 1.372(8) .
C42 C43 1.401(9) .
C43 C44 1.392(8) .
C44 C45 1.386(8) .
C46 C47 1.385(8) .
C46 C51 1.407(8) .
C47 C48 1.375(8) .
C48 C49 1.389(9) .
C49 C50 1.383(9) .
C50 C51 1.379(8) .
C53 N4 1.140(9) .
C53 C52 1.464(10) .
